data_4106076
loop_
_publ_author_name
'Miriam M. Gillett-Kunnath'
'Allen G. Oliver'
'Slavi C. Sevov'

_publ_contact_author_address
;
University of Notre Dame
Department of Chemistry and Biochemistry
251 Nieuwland Science Hall
Notre Dame, Indiana 46556
;
_publ_contact_author_email ssevov@nd.edu
_publ_contact_author_name 'Sevov, S. C.'
_publ_section_title
;
 "n-Doping" of Deltahedral Zintl Ions
;
_journal_name_full 'Journal of the American Chemical Society'
_journal_page_first 6560
_journal_page_last 6562
_journal_paper_doi 10.1021/ja200520c
_journal_volume 133
_journal_year 2011
_chemical_formula_moiety '(C2 H3 Sb Ge8), 2(C18 H36 K N2 O6)'
_chemical_formula_sum 'C38 H75 Ge8 K2 N4 O12 Sb'
_chemical_formula_weight 1560.69
_chemical_name_systematic
; 
 (K-crypt)2[SbGe8-CHCH2] 
;
_space_group_IT_number 13
_symmetry_cell_setting monoclinic
_symmetry_space_group_name_Hall '-P 2yac'
_symmetry_space_group_name_H-M 'P 1 2/n 1'
_atom_sites_solution_hydrogens geom
_atom_sites_solution_primary direct
_atom_sites_solution_secondary difmap
_audit_creation_method SHELXL-97
_cell_angle_alpha 90.00
_cell_angle_beta 91.853(4)
_cell_angle_gamma 90.00
_cell_formula_units_Z 2
_cell_length_a 11.8075(8)
_cell_length_b 11.2012(7)
_cell_length_c 21.5365(14)
_cell_measurement_reflns_used 5022
_cell_measurement_temperature 100(2)
_cell_measurement_theta_max 25.12
_cell_measurement_theta_min 2.51
_cell_volume 2846.9(3)
_computing_cell_refinement 'Bruker SAINT v7.60A'
_computing_data_collection 'Bruker APEX-II v2008-6'
_computing_data_reduction 'Bruker SAINT v7.60A'
_computing_molecular_graphics SHELXL-XP
_computing_publication_material SHELXTL
_computing_structure_refinement 'SHELXL-97 (Sheldrick, 1997)'
_computing_structure_solution 'SHELXS-97 (Sheldrick, 1990)'
_diffrn_ambient_temperature 100(2)
_diffrn_detector_area_resol_mean 83.33
_diffrn_measured_fraction_theta_full 0.986
_diffrn_measured_fraction_theta_max 0.986
_diffrn_measurement_device_type 'Bruker APEX-II'
_diffrn_measurement_method 'combination of \w/2\q-scans and \f-scans'
_diffrn_radiation_monochromator graphite
_diffrn_radiation_source 'fine-focus sealed tube'
_diffrn_radiation_type MoK\a
_diffrn_radiation_wavelength 0.71073
_diffrn_reflns_av_R_equivalents 0.0439
_diffrn_reflns_av_sigmaI/netI 0.0527
_diffrn_reflns_limit_h_max 14
_diffrn_reflns_limit_h_min -14
_diffrn_reflns_limit_k_max 13
_diffrn_reflns_limit_k_min -13
_diffrn_reflns_limit_l_max 19
_diffrn_reflns_limit_l_min -25
_diffrn_reflns_number 26870
_diffrn_reflns_theta_full 25.12
_diffrn_reflns_theta_max 25.12
_diffrn_reflns_theta_min 1.82
_exptl_absorpt_coefficient_mu 4.827
_exptl_absorpt_correction_T_max 0.8888
_exptl_absorpt_correction_T_min 0.3244
_exptl_absorpt_correction_type empirical
_exptl_absorpt_process_details 'Sheldrick, 2008'
_exptl_crystal_colour gold
_exptl_crystal_density_diffrn 1.821
_exptl_crystal_description needle
_exptl_crystal_F_000 1544
_exptl_crystal_size_max 0.30
_exptl_crystal_size_mid 0.04
_exptl_crystal_size_min 0.03
_refine_diff_density_max 1.375
_refine_diff_density_min -0.964
_refine_diff_density_rms 0.162
_refine_ls_extinction_method none
_refine_ls_goodness_of_fit_ref 1.190
_refine_ls_hydrogen_treatment constr
_refine_ls_matrix_type full
_refine_ls_number_parameters 385
_refine_ls_number_reflns 5022
_refine_ls_number_restraints 66
_refine_ls_restrained_S_all 1.182
_refine_ls_R_factor_all 0.1332
_refine_ls_R_factor_gt 0.0988
_refine_ls_shift/su_max 0.001
_refine_ls_shift/su_mean 0.000
_refine_ls_structure_factor_coef Fsqd
_refine_ls_weighting_details 'calc w=1/[\s^2^(Fo^2^)+(0.0493P)^2^+52.5093P] where P=(Fo^2^+2Fc^2^)/3'
_refine_ls_weighting_scheme calc
_refine_ls_wR_factor_gt 0.2185
_refine_ls_wR_factor_ref 0.2318
_reflns_number_gt 3488
_reflns_number_total 5022
_reflns_threshold_expression >2sigma(I)
_cod_data_source_file ja200520c_si_007.cif
_cod_data_source_block cmpd5
_cod_original_sg_symbol_Hall '-P 1'
_cod_original_sg_symbol_H-M 'P 2/n '
_cod_database_code 4106076

loop_
_symmetry_equiv_pos_as_xyz
'x, y, z'
'-x+1/2, y, -z+1/2'
'-x, -y, -z'
'x-1/2, -y, z-1/2'

loop_
_atom_site_label
_atom_site_type_symbol
_atom_site_fract_x
_atom_site_fract_y
_atom_site_fract_z
_atom_site_U_iso_or_equiv
_atom_site_adp_type
_atom_site_occupancy
_atom_site_symmetry_multiplicity
_atom_site_calc_flag
_atom_site_refinement_flags
_atom_site_disorder_assembly
_atom_site_disorder_group
Ge1 Ge 0.2554(5) 0.2962(3) 0.23389(12) 0.0571(10) Uani 0.50 1 d P . .
C1 C 0.213(3) 0.126(2) 0.248(3) 0.070(15) Uani 0.50 1 d P . .
H1A H 0.1537 0.1247 0.2772 0.084 Uiso 0.50 1 d P . .
C2 C 0.2500 0.029(4) 0.2500 0.100(10) Uani 0.50 2 d SP . 1
H2A H 0.1908 -0.0321 0.2564 0.150 Uiso 0.25 1 d P A 1
H2B H 0.2872 0.0064 0.2122 0.150 Uiso 0.25 1 d P B 1
C2' C 0.2500 0.029(4) 0.2500 0.100(10) Uani 0.50 2 d SP . 2
H2'A H 0.1908 -0.0321 0.2564 0.150 Uiso 0.25 1 d P C 2
H2'B H 0.2872 0.0064 0.2122 0.150 Uiso 0.25 1 d P D 2
Sb4 Sb 0.30478(12) 0.56849(12) 0.15711(6) 0.0607(4) Uani 0.50 1 d P . .
Ge4 Ge 0.30478(12) 0.56849(12) 0.15711(6) 0.0607(4) Uani 0.50 1 d P . .
Ge6 Ge 0.1322(9) 0.6121(7) 0.2282(5) 0.065(3) Uani 0.53(3) 1 d P . 1
Ge7 Ge 0.1707(11) 0.3940(7) 0.1650(3) 0.0499(19) Uani 0.53(3) 1 d P . 1
Ge8 Ge 0.4389(12) 0.4017(5) 0.2283(6) 0.064(3) Uani 0.53(3) 1 d P . 1
Ge6' Ge 0.1179(13) 0.5979(13) 0.2243(6) 0.094(4) Uani 0.47(3) 1 d P . 2
Ge7' Ge 0.1209(15) 0.4219(12) 0.1689(4) 0.062(3) Uani 0.47(3) 1 d P . 2
Ge8' Ge 0.3963(10) 0.4068(6) 0.2059(6) 0.056(2) Uani 0.47(3) 1 d P . 2
K1 K 0.74838(19) 0.9060(2) 0.42329(11) 0.0273(5) Uani 1 1 d . . .
N1 N 0.7463(8) 1.1669(9) 0.4102(4) 0.034(2) Uani 1 1 d . G .
N2 N 0.7492(8) 0.6431(9) 0.4352(5) 0.040(2) Uani 1 1 d . G .
O1 O 0.5526(6) 1.0153(8) 0.3860(4) 0.042(2) Uani 1 1 d . G .
O2 O 0.5431(7) 0.7904(7) 0.4466(5) 0.046(2) Uani 1 1 d . G .
O3 O 0.7982(7) 1.0410(10) 0.5262(4) 0.051(3) Uani 1 1 d . G .
O4 O 0.8810(8) 0.8046(9) 0.5194(6) 0.069(3) Uani 1 1 d . G .
O5 O 0.8884(7) 1.0099(8) 0.3387(4) 0.046(2) Uani 1 1 d . G .
C3 C 0.6462(10) 1.2027(12) 0.3738(6) 0.045(3) Uani 1 1 d . . .
H3A H 0.6586 1.1896 0.3305 0.054 Uiso 1 1 d . . .
H3B H 0.6378 1.2893 0.3788 0.054 Uiso 1 1 d . . .
C4 C 0.5376(11) 1.1384(12) 0.3918(7) 0.048(3) Uani 1 1 d . G .
H4A H 0.5206 1.1549 0.4372 0.058 Uiso 1 1 d . . .
H4B H 0.4709 1.1640 0.3694 0.058 Uiso 1 1 d . . .
C5 C 0.4486(10) 0.9544(13) 0.4003(7) 0.051(4) Uani 1 1 d . . .
H5A H 0.3872 0.9752 0.3711 0.061 Uiso 1 1 d . . .
H5B H 0.4233 0.9726 0.4414 0.061 Uiso 1 1 d . . .
C6 C 0.4692(11) 0.8261(13) 0.3980(6) 0.050(4) Uani 1 1 d . G .
H6A H 0.4014 0.7800 0.3976 0.060 Uiso 1 1 d . . .
H6B H 0.5067 0.8056 0.3581 0.060 Uiso 1 1 d . . .
C9 C 0.7430(11) 1.2191(13) 0.4731(6) 0.049(3) Uani 1 1 d . . .
H9A H 0.6657 1.2154 0.4876 0.059 Uiso 1 1 d . . .
H9B H 0.7604 1.3050 0.4711 0.059 Uiso 1 1 d . . .
C10 C 0.8250(12) 1.1619(16) 0.5190(7) 0.060(4) Uani 1 1 d . G .
H10A H 0.9006 1.1655 0.5062 0.073 Uiso 1 1 d . . .
H10B H 0.8212 1.1972 0.5600 0.073 Uiso 1 1 d . . .
C11 C 0.8650(14) 0.983(2) 0.5752(7) 0.082(7) Uani 1 1 d . . .
H11A H 0.8506 1.0166 0.6144 0.099 Uiso 1 1 d . . .
H11B H 0.9440 0.9916 0.5673 0.099 Uiso 1 1 d . . .
C14 C 0.8236(15) 0.6124(17) 0.4853(9) 0.080(5) Uani 1 1 d U . .
H14A H 0.7759 0.6063 0.5222 0.096 Uiso 1 1 calc R E 3
H14B H 0.8500 0.5303 0.4766 0.096 Uiso 1 1 calc R E 3
C15 C 0.8504(12) 1.2028(13) 0.3817(7) 0.052(4) Uani 1 1 d . . .
H15A H 0.9108 1.1941 0.4115 0.062 Uiso 1 1 d . . .
H15B H 0.8445 1.2881 0.3719 0.062 Uiso 1 1 d . . .
C16 C 0.8766(12) 1.1336(14) 0.3235(7) 0.054(4) Uani 1 1 d . G .
H16A H 0.8149 1.1456 0.2928 0.065 Uiso 1 1 d . . .
H16B H 0.9439 1.1655 0.3059 0.065 Uiso 1 1 d . . .
C17 C 0.9139(14) 0.9389(14) 0.2863(8) 0.070(5) Uani 1 1 d . . .
H17A H 0.9825 0.9674 0.2663 0.084 Uiso 1 1 d . . .
H17B H 0.8530 0.9498 0.2528 0.084 Uiso 1 1 d . . .
C18 C 0.9218(13) 0.8163(16) 0.3038(7) 0.064(5) Uani 1 1 d . G .
H18A H 0.9899 0.8081 0.3290 0.077 Uiso 1 1 d . . .
H18B H 0.9333 0.7683 0.2666 0.077 Uiso 1 1 d . . .
C20 C 0.7875(15) 0.5946(12) 0.3771(8) 0.066(4) Uani 1 1 d . . .
H20A H 0.7520 0.5148 0.3728 0.079 Uiso 1 1 calc R F 3
H20B H 0.8699 0.5806 0.3833 0.079 Uiso 1 1 calc R F 3
O6 O 0.8443(19) 0.7746(15) 0.3310(9) 0.037(4) Uani 0.50 1 d PU G 3
C7 C 0.547(3) 0.660(3) 0.4276(16) 0.056(7) Uani 0.50 1 d PU G 3
H7B H 0.5280 0.6297 0.4668 0.068 Uiso 0.50 1 d P H 3
H7A H 0.4772 0.6194 0.4096 0.068 Uiso 0.50 1 d P I 3
C8 C 0.6264(18) 0.593(2) 0.4263(13) 0.035(6) Uani 0.50 1 d P G 3
H8B H 0.6233 0.5912 0.4725 0.042 Uiso 0.50 1 d P J 3
H8A H 0.6176 0.5096 0.4259 0.042 Uiso 0.50 1 d P K 3
C12 C 0.847(2) 0.883(3) 0.5831(13) 0.040(6) Uani 0.50 1 d PU G 3
H12A H 0.8933 0.8531 0.6185 0.048 Uiso 0.50 1 d P L 3
H12B H 0.7704 0.8710 0.5919 0.048 Uiso 0.50 1 d P M 3
C13 C 0.907(2) 0.667(2) 0.5023(11) 0.033(5) Uani 0.50 1 d PU G 3
H13A H 0.9382 0.6327 0.5406 0.040 Uiso 0.50 1 d P N 3
H13B H 0.9663 0.6641 0.4727 0.040 Uiso 0.50 1 d P O 3
C19 C 0.773(2) 0.652(2) 0.3170(12) 0.046(7) Uani 0.50 1 d P G 3
H19A H 0.6983 0.6619 0.3050 0.055 Uiso 0.50 1 d P P 3
H19B H 0.8113 0.6017 0.2851 0.055 Uiso 0.50 1 d P Q 3
O6' O 0.7967(18) 0.7770(19) 0.3147(10) 0.039(6) Uani 0.50 1 d PU G 4
C7' C 0.550(2) 0.665(2) 0.4671(13) 0.041(6) Uani 0.50 1 d PU G 4
H7'B H 0.5594 0.6812 0.5080 0.049 Uiso 0.50 1 d P R 4
H7'A H 0.4820 0.6150 0.4751 0.049 Uiso 0.50 1 d P S 4
C8' C 0.647(3) 0.614(3) 0.4606(17) 0.061(9) Uani 0.50 1 d PU G 4
H8'B H 0.6697 0.6613 0.5004 0.073 Uiso 0.50 1 d P T 4
H8'A H 0.6541 0.5423 0.4918 0.073 Uiso 0.50 1 d P U 4
C12' C 0.841(2) 0.825(2) 0.5635(13) 0.030(5) Uani 0.50 1 d PU G 4
H12C H 0.7754 0.8634 0.5435 0.037 Uiso 0.50 1 d P V 4
H12D H 0.8936 0.8618 0.5831 0.037 Uiso 0.50 1 d P W 4
C13' C 0.853(2) 0.691(2) 0.5430(13) 0.046(6) Uani 0.50 1 d PU G 4
H13C H 0.9300 0.6668 0.5553 0.055 Uiso 0.50 1 d P X 4
H13D H 0.8068 0.6573 0.5752 0.055 Uiso 0.50 1 d P Y 4
C19' C 0.866(2) 0.653(2) 0.3469(13) 0.047(6) Uani 0.50 1 d PU G 4
H19C H 0.9019 0.5992 0.3165 0.056 Uiso 0.50 1 d P Z 4
H19D H 0.9285 0.6747 0.3761 0.056 Uiso 0.50 1 d P A 4

loop_
_atom_site_aniso_label
_atom_site_aniso_U_11
_atom_site_aniso_U_22
_atom_site_aniso_U_33
_atom_site_aniso_U_23
_atom_site_aniso_U_13
_atom_site_aniso_U_12
Ge1 0.102(3) 0.0375(15) 0.032(3) -0.0030(11) 0.012(3) -0.0048(18)
C1 0.11(4) 0.030(14) 0.08(2) 0.011(18) 0.05(4) -0.001(15)
C2 0.09(2) 0.16(3) 0.056(17) 0.000 0.010(14) 0.000
C2' 0.09(2) 0.16(3) 0.056(17) 0.000 0.010(14) 0.000
Sb4 0.0702(9) 0.0659(9) 0.0463(7) 0.0008(6) 0.0059(6) -0.0227(7)
Ge4 0.0702(9) 0.0659(9) 0.0463(7) 0.0008(6) 0.0059(6) -0.0227(7)
Ge6 0.068(4) 0.044(3) 0.083(6) 0.031(3) 0.020(3) 0.045(3)
Ge7 0.046(4) 0.064(3) 0.0393(18) -0.0086(17) -0.002(2) -0.006(3)
Ge8 0.056(5) 0.089(3) 0.048(4) 0.005(2) 0.015(4) 0.022(3)
Ge6' 0.077(5) 0.156(10) 0.051(5) 0.018(5) 0.008(4) 0.018(5)
Ge7' 0.056(6) 0.079(4) 0.050(3) 0.010(3) -0.020(3) -0.018(4)
Ge8' 0.046(3) 0.068(3) 0.052(4) -0.006(2) -0.010(3) 0.014(2)
K1 0.0262(12) 0.0286(13) 0.0273(12) 0.0029(10) 0.0027(10) 0.0035(10)
N1 0.028(5) 0.040(6) 0.033(6) -0.004(5) 0.006(4) 0.002(4)
N2 0.037(6) 0.040(6) 0.044(6) 0.010(5) 0.009(5) 0.001(5)
O1 0.022(4) 0.054(6) 0.050(5) 0.011(4) -0.005(4) 0.002(4)
O2 0.025(4) 0.033(5) 0.080(7) 0.003(4) 0.011(4) -0.007(4)
O3 0.041(5) 0.089(8) 0.024(4) -0.005(5) -0.001(4) 0.025(5)
O4 0.056(6) 0.053(6) 0.096(9) 0.047(6) -0.040(6) -0.023(5)
O5 0.033(5) 0.055(6) 0.051(6) -0.014(5) 0.017(4) 0.000(4)
C3 0.037(7) 0.042(8) 0.056(9) 0.012(6) 0.006(6) 0.007(6)
C4 0.031(7) 0.053(9) 0.061(9) 0.013(7) -0.004(6) 0.008(6)
C5 0.018(6) 0.066(10) 0.068(10) 0.020(8) -0.008(6) -0.006(6)
C6 0.031(7) 0.065(10) 0.054(9) -0.007(7) 0.005(6) -0.021(7)
C9 0.046(8) 0.053(8) 0.049(8) -0.011(7) 0.005(6) 0.012(7)
C10 0.049(9) 0.085(12) 0.047(9) -0.039(8) -0.001(7) 0.025(8)
C11 0.061(10) 0.151(19) 0.033(8) -0.011(10) -0.021(7) 0.058(12)
C14 0.081(5) 0.080(5) 0.080(5) 0.0000(10) 0.0023(10) 0.0004(10)
C15 0.046(8) 0.054(9) 0.056(9) -0.014(7) 0.005(7) -0.011(7)
C16 0.056(9) 0.060(9) 0.046(8) 0.001(7) 0.012(7) -0.014(7)
C17 0.079(11) 0.061(10) 0.074(11) -0.034(9) 0.052(9) -0.024(8)
C18 0.049(9) 0.085(12) 0.059(10) -0.047(9) 0.002(8) 0.017(9)
C20 0.087(12) 0.029(8) 0.082(12) -0.010(8) -0.003(9) -0.002(8)
O6 0.040(11) 0.032(9) 0.038(10) -0.025(8) 0.011(9) 0.003(8)
C7 0.056(8) 0.056(8) 0.057(8) 0.0000(10) 0.0018(11) -0.0001(10)
C8 0.014(11) 0.039(14) 0.051(17) -0.015(13) 0.010(11) -0.004(10)
C12 0.040(6) 0.040(6) 0.040(6) 0.0001(10) 0.0012(10) 0.0001(10)
C13 0.033(5) 0.033(5) 0.033(5) 0.0001(10) 0.0013(10) 0.0002(10)
C19 0.066(19) 0.040(15) 0.032(14) -0.018(12) 0.011(13) 0.008(13)
O6' 0.039(6) 0.039(6) 0.039(6) -0.0002(10) 0.0013(10) 0.0000(10)
C7' 0.041(6) 0.041(6) 0.041(6) 0.0000(10) 0.0014(10) -0.0001(10)
C8' 0.061(9) 0.061(9) 0.061(9) 0.0000(10) 0.0020(11) -0.0001(10)
C12' 0.030(6) 0.030(6) 0.031(6) 0.0001(10) 0.0010(10) 0.0000(10)
C13' 0.046(6) 0.046(6) 0.046(6) 0.0001(10) 0.0013(10) -0.0001(10)
C19' 0.047(6) 0.047(6) 0.047(6) -0.0002(10) 0.0016(10) 0.0001(10)

loop_
_atom_type_symbol
_atom_type_description
_atom_type_scat_dispersion_real
_atom_type_scat_dispersion_imag
_atom_type_scat_source
C C 0.0033 0.0016 'International Tables Vol C Tables 4.2.6.8 and 6.1.1.4'
H H 0.0000 0.0000 'International Tables Vol C Tables 4.2.6.8 and 6.1.1.4'
N N 0.0061 0.0033 'International Tables Vol C Tables 4.2.6.8 and 6.1.1.4'
O O 0.0106 0.0060 'International Tables Vol C Tables 4.2.6.8 and 6.1.1.4'
K K 0.2009 0.2494 'International Tables Vol C Tables 4.2.6.8 and 6.1.1.4'
Ge Ge 0.1547 1.8001 'International Tables Vol C Tables 4.2.6.8 and 6.1.1.4'
Sb Sb -0.5866 1.5461 'International Tables Vol C Tables 4.2.6.8 and 6.1.1.4'

loop_
_geom_angle_atom_site_label_1
_geom_angle_atom_site_label_2
_geom_angle_atom_site_label_3
_geom_angle
_geom_angle_site_symmetry_1
_geom_angle_site_symmetry_3
Ge1 Ge1 C1 81.1(15) 2 2
Ge1 Ge1 C1 78.4(16) 2 .
C1 Ge1 C1 25(2) 2 .
Ge1 Ge1 Ge7 127.0(8) 2 .
C1 Ge1 Ge7 137.1(17) 2 .
C1 Ge1 Ge7 119.7(17) . .
Ge1 Ge1 Ge8' 115.7(8) 2 .
C1 Ge1 Ge8' 117.5(10) 2 .
C1 Ge1 Ge8' 141.5(10) . .
Ge7 Ge1 Ge8' 81.8(3) . .
Ge1 Ge1 Ge8 103.5(9) 2 .
C1 Ge1 Ge8 108.1(11) 2 .
C1 Ge1 Ge8 133.4(12) . .
Ge7 Ge1 Ge8 96.6(2) . .
Ge8' Ge1 Ge8 15.32(16) . .
Ge1 Ge1 Ge7' 114.5(9) 2 .
C1 Ge1 Ge7' 139.5(16) 2 .
C1 Ge1 Ge7' 117.5(16) . .
Ge7 Ge1 Ge7' 12.8(2) . .
Ge8' Ge1 Ge7' 90.1(3) . .
Ge8 Ge1 Ge7' 104.1(2) . .
Ge1 Ge1 Ge8' 49.8(7) 2 2
C1 Ge1 Ge8' 119.7(11) 2 2
C1 Ge1 Ge8' 101.7(10) . 2
Ge7 Ge1 Ge8' 77.2(2) . 2
Ge8' Ge1 Ge8' 114.7(4) . 2
Ge8 Ge1 Ge8' 114.9(3) . 2
Ge7' Ge1 Ge8' 64.7(2) . 2
Ge1 Ge1 Ge7 40.3(7) 2 2
C1 Ge1 Ge7 100.8(18) 2 2
C1 Ge1 Ge7 111.1(18) . 2
Ge7 Ge1 Ge7 121.6(3) . 2
Ge8' Ge1 Ge7 75.5(2) . 2
Ge8 Ge1 Ge7 64.09(17) . 2
Ge7' Ge1 Ge7 115.2(3) . 2
Ge8' Ge1 Ge7 65.7(2) 2 2
Ge1 Ge1 Ge8 61.9(8) 2 2
C1 Ge1 Ge8 120.8(9) 2 2
C1 Ge1 Ge8 98.7(9) . 2
Ge7 Ge1 Ge8 66.1(2) . 2
Ge8' Ge1 Ge8 119.6(3) . 2
Ge8 Ge1 Ge8 123.6(3) . 2
Ge7' Ge1 Ge8 53.3(2) . 2
Ge8' Ge1 Ge8 14.49(10) 2 2
Ge7 Ge1 Ge8 80.1(2) 2 2
Ge1 Ge1 Ge7' 52.5(8) 2 2
C1 Ge1 Ge7' 103.8(17) 2 2
C1 Ge1 Ge7' 118.7(18) . 2
Ge7 Ge1 Ge7' 118.9(2) . 2
Ge8' Ge1 Ge7' 63.2(2) . 2
Ge8 Ge1 Ge7' 51.6(2) . 2
Ge7' Ge1 Ge7' 115.3(4) . 2
Ge8' Ge1 Ge7' 75.08(18) 2 2
Ge7 Ge1 Ge7' 12.5(2) 2 2
Ge8 Ge1 Ge7' 89.01(18) 2 2
C1 C1 C2 68(2) 2 .
C1 C1 Ge1 78(2) 2 2
C2 C1 Ge1 145(4) . 2
C1 C1 Ge1 76.2(12) 2 .
C2 C1 Ge1 143(3) . .
Ge1 C1 Ge1 20.5(3) 2 .
C1 C2 C1 44(4) 2 .
Ge8' Sb4 Ge7 69.7(2) . .
Ge8' Sb4 Ge6 66.8(3) . 2
Ge7 Sb4 Ge6 103.99(19) . 2
Ge8' Sb4 Ge6 103.7(2) . .
Ge7 Sb4 Ge6 66.8(4) . .
Ge6 Sb4 Ge6 67.4(4) 2 .
Ge8' Sb4 Ge6' 103.2(3) . .
Ge7 Sb4 Ge6' 62.1(5) . .
Ge6 Sb4 Ge6' 71.5(3) 2 .
Ge6 Sb4 Ge6' 5.1(6) . .
Ge8' Sb4 Ge6' 62.2(3) . 2
Ge7 Sb4 Ge6' 102.9(3) . 2
Ge6 Sb4 Ge6' 4.8(5) 2 2
Ge6 Sb4 Ge6' 70.9(4) . 2
Ge6' Sb4 Ge6' 74.7(6) . 2
Ge8' Sb4 Ge7' 81.4(2) . .
Ge7 Sb4 Ge7' 13.92(19) . .
Ge6 Sb4 Ge7' 103.2(2) 2 .
Ge6 Sb4 Ge7' 55.0(6) . .
Ge6' Sb4 Ge7' 50.2(7) . .
Ge6' Sb4 Ge7' 103.3(3) 2 .
Ge8' Sb4 Ge8 9.94(18) . .
Ge7 Sb4 Ge8 78.23(16) . .
Ge6 Sb4 Ge8 58.5(3) 2 .
Ge6 Sb4 Ge8 103.60(17) . .
Ge6' Sb4 Ge8 103.9(2) . .
Ge6' Sb4 Ge8 53.8(3) 2 .
Ge7' Sb4 Ge8 89.19(18) . .
Ge4 Ge6 Sb4 0.00(6) 2 2
Ge4 Ge6 Sb4 108.3(3) 2 .
Sb4 Ge6 Sb4 108.3(3) 2 .
Ge4 Ge6 Ge8 65.6(4) 2 2
Sb4 Ge6 Ge8 65.6(4) 2 2
Sb4 Ge6 Ge8 107.3(2) . 2
Ge4 Ge6 Ge7 104.4(3) 2 .
Sb4 Ge6 Ge7 104.4(3) 2 .
Sb4 Ge6 Ge7 54.8(3) . .
Ge8 Ge6 Ge7 57.9(2) 2 .
Ge4 Ge6 Ge6 56.8(4) 2 2
Sb4 Ge6 Ge6 56.8(4) 2 2
Sb4 Ge6 Ge6 55.8(3) . 2
Ge8 Ge6 Ge6 101.2(5) 2 2
Ge7 Ge6 Ge6 89.4(3) . 2
Ge1 Ge7 Sb4 99.7(5) . .
Ge1 Ge7 Ge1 12.77(18) . 2
Sb4 Ge7 Ge1 101.0(4) . 2
Ge1 Ge7 Ge8 68.8(4) . 2
Sb4 Ge7 Ge8 110.8(3) . 2
Ge1 Ge7 Ge8 56.3(4) 2 2
Ge1 Ge7 Ge6 101.1(3) . .
Sb4 Ge7 Ge6 58.5(3) . .
Ge1 Ge7 Ge6 90.9(2) 2 .
Ge8 Ge7 Ge6 58.1(2) 2 .
Ge1 Ge8 Ge7 59.6(4) . 2
Ge1 Ge8 Ge6 96.8(4) . 2
Ge7 Ge8 Ge6 64.0(3) 2 2
Ge1 Ge8 Ge1 14.65(13) . 2
Ge7 Ge8 Ge1 45.1(3) 2 2
Ge6 Ge8 Ge1 90.0(3) 2 2
Ge1 Ge8 Sb4 82.4(5) . .
Ge7 Ge8 Sb4 101.9(4) 2 .
Ge6 Ge8 Sb4 55.9(4) 2 .
Ge1 Ge8 Sb4 89.2(5) 2 .
Ge7' Ge6' Ge8' 66.5(5) . 2
Ge7' Ge6' Sb4 65.9(5) . .
Ge8' Ge6' Sb4 106.0(4) 2 .
Ge7' Ge6' Sb4 112.0(5) . 2
Ge8' Ge6' Sb4 52.1(4) 2 2
Sb4 Ge6' Sb4 103.6(5) . 2
Ge7' Ge6' Ge4 112.0(5) . 2
Ge8' Ge6' Ge4 52.1(4) 2 2
Sb4 Ge6' Ge4 103.6(5) . 2
Sb4 Ge6' Ge4 0.00(6) 2 2
Ge6' Ge7' Ge1 102.1(4) . .
Ge6' Ge7' Ge8' 62.4(4) . 2
Ge1 Ge7' Ge8' 58.5(2) . 2
Ge6' Ge7' Sb4 64.0(4) . .
Ge1 Ge7' Sb4 84.2(4) . .
Ge8' Ge7' Sb4 102.3(3) 2 .
Ge6' Ge7' Ge1 93.3(4) . 2
Ge1 Ge7' Ge1 12.95(14) . 2
Ge8' Ge7' Ge1 45.6(2) 2 2
Sb4 Ge7' Ge1 88.6(4) . 2
Ge1 Ge8' Sb4 102.6(5) . .
Ge1 Ge8' Ge1 14.44(16) . 2
Sb4 Ge8' Ge1 106.3(4) . 2
Ge1 Ge8' Ge6' 104.0(3) . 2
Sb4 Ge8' Ge6' 65.7(4) . 2
Ge1 Ge8' Ge6' 92.6(3) 2 2
Ge1 Ge8' Ge7' 71.2(3) . 2
Sb4 Ge8' Ge7' 110.4(2) . 2
Ge1 Ge8' Ge7' 56.8(3) 2 2
Ge6' Ge8' Ge7' 51.1(6) 2 2
O1 K1 O3 98.6(3) . .
O1 K1 O6 113.3(5) . .
O3 K1 O6 143.2(5) . .
O1 K1 O5 97.9(3) . .
O3 K1 O5 100.6(3) . .
O6 K1 O5 58.5(4) . .
O1 K1 O4 148.6(3) . .
O3 K1 O4 61.5(3) . .
O6 K1 O4 94.8(5) . .
O5 K1 O4 109.1(3) . .
O1 K1 O2 61.9(3) . .
O3 K1 O2 106.0(3) . .
O6 K1 O2 105.1(5) . .
O5 K1 O2 148.4(3) . .
O4 K1 O2 98.4(3) . .
O1 K1 O6' 100.3(5) . .
O3 K1 O6' 155.7(5) . .
O6 K1 O6' 13.4(5) . .
O5 K1 O6' 61.8(5) . .
O4 K1 O6' 106.4(5) . .
O2 K1 O6' 96.4(5) . .
O1 K1 N1 61.2(3) . .
O3 K1 N1 61.8(3) . .
O6 K1 N1 117.8(4) . .
O5 K1 N1 61.3(3) . .
O4 K1 N1 118.6(3) . .
O2 K1 N1 118.1(3) . .
O6' K1 N1 115.5(5) . .
O1 K1 N2 118.4(3) . .
O3 K1 N2 118.8(3) . .
O6 K1 N2 61.9(4) . .
O5 K1 N2 118.5(3) . .
O4 K1 N2 62.0(3) . .
O2 K1 N2 61.7(3) . .
O6' K1 N2 64.0(5) . .
N1 K1 N2 179.4(3) . .
O1 K1 C12' 130.3(5) . .
O3 K1 C12' 49.8(5) . .
O6 K1 C12' 112.5(7) . .
O5 K1 C12' 122.2(5) . .
O4 K1 C12' 18.4(5) . .
O2 K1 C12' 88.4(5) . .
O6' K1 C12' 123.2(6) . .
N1 K1 C12' 111.3(5) . .
N2 K1 C12' 69.3(5) . .
O1 K1 C6 43.0(3) . .
O3 K1 C6 116.9(3) . .
O6 K1 C6 99.3(5) . .
O5 K1 C6 126.6(3) . .
O4 K1 C6 121.5(3) . .
O2 K1 C6 23.1(3) . .
O6' K1 C6 87.4(5) . .
N1 K1 C6 103.8(3) . .
N2 K1 C6 75.8(3) . .
C12' K1 C6 111.1(5) . .
O1 K1 C18 115.2(3) . .
O3 K1 C18 129.9(3) . .
O6 K1 C18 17.5(5) . .
O5 K1 C18 41.9(4) . .
O4 K1 C18 95.8(4) . .
O2 K1 C18 122.0(3) . .
O6' K1 C18 26.1(5) . .
N1 K1 C18 102.6(4) . .
N2 K1 C18 77.1(4) . .
C12' K1 C18 114.2(5) . .
C6 K1 C18 113.0(3) . .
C15 N1 C3 112.4(10) . .
C15 N1 C9 109.0(10) . .
C3 N1 C9 109.9(9) . .
C15 N1 K1 108.2(7) . .
C3 N1 K1 109.3(7) . .
C9 N1 K1 107.8(7) . .
C8' N2 C14 99.7(18) . .
C8' N2 C20 123.6(19) . .
C14 N2 C20 111.3(12) . .
C8' N2 C8 31.0(14) . .
C14 N2 C8 124.0(15) . .
C20 N2 C8 94.3(13) . .
C8' N2 K1 105.8(16) . .
C14 N2 K1 108.0(9) . .
C20 N2 K1 107.4(8) . .
C8 N2 K1 110.3(10) . .
C4 O1 C5 109.7(10) . .
C4 O1 K1 121.9(7) . .
C5 O1 K1 116.4(7) . .
C6 O2 C7' 121.6(13) . .
C6 O2 C7 95.6(15) . .
C7' O2 C7 33.1(13) . .
C6 O2 K1 104.9(7) . .
C7' O2 K1 116.8(11) . .
C7 O2 K1 111.0(13) . .
C10 O3 C11 113.3(13) . .
C10 O3 K1 119.2(7) . .
C11 O3 K1 116.0(10) . .
C12' O4 C13' 76.2(19) . .
C12' O4 C13 119.1(18) . .
C13' O4 C13 43.5(13) . .
C12' O4 C12 21.6(16) . .
C13' O4 C12 96.5(18) . .
C13 O4 C12 137.3(15) . .
C12' O4 K1 108.0(15) . .
C13' O4 K1 119.9(12) . .
C13 O4 K1 108.9(10) . .
C12 O4 K1 104.3(10) . .
C17 O5 C16 112.5(11) . .
C17 O5 K1 115.8(8) . .
C16 O5 K1 120.3(7) . .
N1 C3 C4 114.0(10) . .
O1 C4 C3 109.4(10) . .
O1 C5 C6 108.3(11) . .
O2 C6 C5 110.9(11) . .
O2 C6 K1 52.0(5) . .
C5 C6 K1 84.2(7) . .
N1 C9 C10 113.5(10) . .
O3 C10 C9 110.0(12) . .
C12 C11 O3 116(2) . .
C12 C11 C12' 16.7(17) . .
O3 C11 C12' 105.0(13) . .
C13 C14 N2 126.0(19) . .
C13 C14 C13' 46.5(15) . .
N2 C14 C13' 126.0(17) . .
N1 C15 C16 114.1(11) . .
O5 C16 C15 109.1(11) . .
O5 C17 C18 110.2(13) . .
O6 C18 C17 117.4(15) . .
O6 C18 O6' 22.7(12) . .
C17 C18 O6' 104.8(14) . .
O6 C18 K1 43.5(9) . .
C17 C18 K1 83.2(8) . .
O6' C18 K1 52.5(9) . .
C19' C20 N2 118.8(16) . .
C19' C20 C19 53.6(16) . .
N2 C20 C19 124.9(15) . .
C18 O6 C19 129.4(16) . .
C18 O6 K1 119.0(12) . .
C19 O6 K1 111.2(12) . .
C8 C7 O2 130(3) . .
C7 C8 N2 119(2) . .
C11 C12 O4 110(2) . .
C14 C13 O4 113.3(19) . .
C20 C19 O6 99.3(18) . .
C18 O6' C19' 81.4(15) . .
C18 O6' K1 101.4(11) . .
C19' O6' K1 100.5(12) . .
C8' C7' O2 116(2) . .
C7' C8' N2 137(3) . .
O4 C12' C13' 60.9(18) . .
O4 C12' C11 104.7(19) . .
C13' C12' C11 163(2) . .
O4 C12' K1 53.6(12) . .
C13' C12' K1 92.0(15) . .
C11 C12' K1 84.5(10) . .
O4 C13' C14 105.8(19) . .
O4 C13' C12' 42.9(12) . .
C14 C13' C12' 138(2) . .
C20 C19' O6' 105(2) . .

loop_
_geom_bond_atom_site_label_1
_geom_bond_atom_site_label_2
_geom_bond_distance
_geom_bond_site_symmetry_2
Ge1 Ge1 0.710(5) 2
Ge1 C1 1.99(3) 2
Ge1 C1 2.00(3) .
Ge1 Ge7 2.075(12) .
Ge1 Ge8' 2.175(8) .
Ge1 Ge8 2.474(14) .
Ge1 Ge7' 2.514(15) .
Ge1 Ge8' 2.564(7) 2
Ge1 Ge7 2.565(10) 2
Ge1 Ge8 2.728(11) 2
Ge1 Ge7' 2.882(11) 2
C1 C1 0.88(8) 2
C1 C2 1.17(4) .
C1 Ge1 1.99(3) 2
C2 C1 1.17(4) 2
Sb4 Ge8' 2.341(13) .
Sb4 Ge7 2.524(7) .
Sb4 Ge6 2.604(10) 2
Sb4 Ge6 2.633(9) .
Sb4 Ge6' 2.698(13) .
Sb4 Ge6' 2.705(13) 2
Sb4 Ge7' 2.740(10) .
Sb4 Ge8 2.862(14) .
Ge6 Ge4 2.604(10) 2
Ge6 Sb4 2.604(10) 2
Ge6 Ge8 2.681(10) 2
Ge6 Ge7 2.839(13) .
Ge6 Ge6 2.91(2) 2
Ge7 Ge1 2.565(10) 2
Ge7 Ge8 2.675(7) 2
Ge8 Ge7 2.675(7) 2
Ge8 Ge6 2.681(10) 2
Ge8 Ge1 2.728(11) 2
Ge6' Ge7' 2.31(3) .
Ge6' Ge8' 2.625(13) 2
Ge6' Sb4 2.705(13) 2
Ge6' Ge4 2.705(13) 2
Ge7' Ge8' 2.717(8) 2
Ge7' Ge1 2.882(11) 2
Ge8' Ge1 2.564(7) 2
Ge8' Ge6' 2.625(13) 2
Ge8' Ge7' 2.717(8) 2
K1 O1 2.715(8) .
K1 O3 2.732(9) .
K1 O6 2.747(16) .
K1 O5 2.758(9) .
K1 O4 2.795(9) .
K1 O2 2.807(8) .
K1 O6' 2.82(2) .
K1 N1 2.936(10) .
K1 N2 2.955(11) .
K1 C12' 3.30(3) .
K1 C6 3.442(12) .
K1 C18 3.489(15) .
N1 C15 1.448(16) .
N1 C3 1.452(15) .
N1 C9 1.477(16) .
N2 C8' 1.38(4) .
N2 C14 1.413(19) .
N2 C20 1.449(18) .
N2 C8 1.56(2) .
O1 C4 1.396(16) .
O1 C5 1.446(14) .
O2 C6 1.397(16) .
O2 C7' 1.48(3) .
O2 C7 1.51(3) .
O3 C10 1.40(2) .
O3 C11 1.450(16) .
O4 C12' 1.10(3) .
O4 C13' 1.41(3) .
O4 C13 1.61(3) .
O4 C12 1.69(3) .
O5 C17 1.420(15) .
O5 C16 1.429(17) .
C3 C4 1.531(18) .
C5 C6 1.46(2) .
C9 C10 1.50(2) .
C11 C12 1.15(3) .
C11 C12' 1.81(3) .
C14 C13 1.21(3) .
C14 C13' 1.55(3) .
C15 C16 1.514(19) .
C17 C18 1.43(2) .
C18 O6 1.20(2) .
C18 O6' 1.57(3) .
C20 C19' 1.32(3) .
C20 C19 1.45(3) .
O6 C19 1.64(3) .
C7 C8 1.20(4) .
O6' C19' 1.74(3) .
C7' C8' 1.29(4) .
C12' C13' 1.57(4) .

loop_
_geom_torsion_atom_site_label_1
_geom_torsion_atom_site_label_2
_geom_torsion_atom_site_label_3
_geom_torsion_atom_site_label_4
_geom_torsion
_geom_torsion_site_symmetry_1
_geom_torsion_site_symmetry_4
Ge1 Ge1 C1 C1 -94(7) 2 2
Ge7 Ge1 C1 C1 140(7) . 2
Ge8' Ge1 C1 C1 23(9) . 2
Ge8 Ge1 C1 C1 4(9) . 2
Ge7' Ge1 C1 C1 155(7) . 2
Ge8' Ge1 C1 C1 -138(7) 2 2
Ge7 Ge1 C1 C1 -70(7) 2 2
Ge8 Ge1 C1 C1 -152(7) 2 2
Ge7' Ge1 C1 C1 -59(7) 2 2
Ge1 Ge1 C1 C2 -110(8) 2 .
C1 Ge1 C1 C2 -16.1(12) 2 .
Ge7 Ge1 C1 C2 124(7) . .
Ge8' Ge1 C1 C2 7(10) . .
Ge8 Ge1 C1 C2 -12(9) . .
Ge7' Ge1 C1 C2 138(7) . .
Ge8' Ge1 C1 C2 -154(7) 2 .
Ge7 Ge1 C1 C2 -86(7) 2 .
Ge8 Ge1 C1 C2 -169(7) 2 .
Ge7' Ge1 C1 C2 -75(7) 2 .
C1 Ge1 C1 Ge1 94(7) 2 2
Ge7 Ge1 C1 Ge1 -126.1(13) . 2
Ge8' Ge1 C1 Ge1 117(2) . 2
Ge8 Ge1 C1 Ge1 97.6(18) . 2
Ge7' Ge1 C1 Ge1 -111.8(13) . 2
Ge8' Ge1 C1 Ge1 -44.4(10) 2 2
Ge7 Ge1 C1 Ge1 23.9(10) 2 2
Ge8 Ge1 C1 Ge1 -58.8(10) 2 2
Ge7' Ge1 C1 Ge1 34.9(11) 2 2
Ge1 C1 C2 C1 -18.0(18) 2 2
Ge1 C1 C2 C1 16.9(11) . 2
Ge8' Sb4 Ge6 Ge4 34.6(5) . 2
Ge7 Sb4 Ge6 Ge4 95.0(4) . 2
Ge6 Sb4 Ge6 Ge4 -22.6(4) 2 2
Ge6' Sb4 Ge6 Ge4 119(4) . 2
Ge6' Sb4 Ge6 Ge4 -19.1(3) 2 2
Ge7' Sb4 Ge6 Ge4 103.6(4) . 2
Ge8 Sb4 Ge6 Ge4 24.4(5) . 2
Ge8' Sb4 Ge6 Sb4 34.6(5) . 2
Ge7 Sb4 Ge6 Sb4 95.0(4) . 2
Ge6 Sb4 Ge6 Sb4 -22.6(4) 2 2
Ge6' Sb4 Ge6 Sb4 119(4) . 2
Ge6' Sb4 Ge6 Sb4 -19.1(3) 2 2
Ge7' Sb4 Ge6 Sb4 103.6(4) . 2
Ge8 Sb4 Ge6 Sb4 24.4(5) . 2
Ge8' Sb4 Ge6 Ge8 -34.7(9) . 2
Ge7 Sb4 Ge6 Ge8 25.7(8) . 2
Ge6 Sb4 Ge6 Ge8 -91.9(7) 2 2
Ge6' Sb4 Ge6 Ge8 49(4) . 2
Ge6' Sb4 Ge6 Ge8 -88.3(7) 2 2
Ge7' Sb4 Ge6 Ge8 34.3(7) . 2
Ge8 Sb4 Ge6 Ge8 -44.9(9) . 2
Ge8' Sb4 Ge6 Ge7 -60.4(2) . .
Ge6 Sb4 Ge6 Ge7 -117.6(3) 2 .
Ge6' Sb4 Ge6 Ge7 24(4) . .
Ge6' Sb4 Ge6 Ge7 -114.0(4) 2 .
Ge7' Sb4 Ge6 Ge7 8.6(2) . .
Ge8 Sb4 Ge6 Ge7 -70.6(2) . .
Ge8' Sb4 Ge6 Ge6 57.2(3) . 2
Ge7 Sb4 Ge6 Ge6 117.6(3) . 2
Ge6' Sb4 Ge6 Ge6 141(4) . 2
Ge6' Sb4 Ge6 Ge6 3.6(4) 2 2
Ge7' Sb4 Ge6 Ge6 126.2(3) . 2
Ge8 Sb4 Ge6 Ge6 47.0(3) . 2
Ge1 Ge1 Ge7 Sb4 97.1(9) 2 .
C1 Ge1 Ge7 Sb4 -141.1(14) 2 .
C1 Ge1 Ge7 Sb4 -164.9(12) . .
Ge8' Ge1 Ge7 Sb4 -19.0(2) . .
Ge8 Ge1 Ge7 Sb4 -15.3(2) . .
Ge7' Ge1 Ge7 Sb4 111.2(14) . .
Ge8' Ge1 Ge7 Sb4 98.8(2) 2 .
Ge7 Ge1 Ge7 Sb4 48.3(2) 2 .
Ge8 Ge1 Ge7 Sb4 108.7(2) 2 .
Ge7' Ge1 Ge7 Sb4 34.1(3) 2 .
C1 Ge1 Ge7 Ge1 121.8(19) 2 2
C1 Ge1 Ge7 Ge1 98.0(16) . 2
Ge8' Ge1 Ge7 Ge1 -116.1(9) . 2
Ge8 Ge1 Ge7 Ge1 -112.4(9) . 2
Ge7' Ge1 Ge7 Ge1 14.1(18) . 2
Ge8' Ge1 Ge7 Ge1 1.7(9) 2 2
Ge7 Ge1 Ge7 Ge1 -48.8(7) 2 2
Ge8 Ge1 Ge7 Ge1 11.5(9) 2 2
Ge7' Ge1 Ge7 Ge1 -63.0(8) 2 2
Ge1 Ge1 Ge7 Ge8 -11.5(9) 2 2
C1 Ge1 Ge7 Ge8 110.3(14) 2 2
C1 Ge1 Ge7 Ge8 86.5(12) . 2
Ge8' Ge1 Ge7 Ge8 -127.7(2) . 2
Ge8 Ge1 Ge7 Ge8 -124.0(3) . 2
Ge7' Ge1 Ge7 Ge8 2.6(13) . 2
Ge8' Ge1 Ge7 Ge8 -9.84(18) 2 2
Ge7 Ge1 Ge7 Ge8 -60.4(3) 2 2
Ge7' Ge1 Ge7 Ge8 -74.5(3) 2 2
Ge1 Ge1 Ge7 Ge6 37.6(10) 2 .
C1 Ge1 Ge7 Ge6 159.4(14) 2 .
C1 Ge1 Ge7 Ge6 135.6(12) . .
Ge8' Ge1 Ge7 Ge6 -78.5(3) . .
Ge8 Ge1 Ge7 Ge6 -74.8(3) . .
Ge7' Ge1 Ge7 Ge6 51.7(13) . .
Ge8' Ge1 Ge7 Ge6 39.3(3) 2 .
Ge7 Ge1 Ge7 Ge6 -11.2(3) 2 .
Ge8 Ge1 Ge7 Ge6 49.2(3) 2 .
Ge7' Ge1 Ge7 Ge6 -25.4(4) 2 .
Ge8' Sb4 Ge7 Ge1 18.6(2) . .
Ge6 Sb4 Ge7 Ge1 -39.7(4) 2 .
Ge6 Sb4 Ge7 Ge1 -97.2(4) . .
Ge6' Sb4 Ge7 Ge1 -99.5(4) . .
Ge6' Sb4 Ge7 Ge1 -34.8(4) 2 .
Ge7' Sb4 Ge7 Ge1 -128.0(12) . .
Ge8 Sb4 Ge7 Ge1 13.4(2) . .
Ge8' Sb4 Ge7 Ge1 31.5(2) . 2
Ge6 Sb4 Ge7 Ge1 -26.8(4) 2 2
Ge6 Sb4 Ge7 Ge1 -84.3(3) . 2
Ge6' Sb4 Ge7 Ge1 -86.6(4) . 2
Ge6' Sb4 Ge7 Ge1 -21.9(4) 2 2
Ge7' Sb4 Ge7 Ge1 -115.1(11) . 2
Ge8 Sb4 Ge7 Ge1 26.3(2) . 2
Ge8' Sb4 Ge7 Ge8 89.5(6) . 2
Ge6 Sb4 Ge7 Ge8 31.2(8) 2 2
Ge6 Sb4 Ge7 Ge8 -26.3(8) . 2
Ge6' Sb4 Ge7 Ge8 -28.6(8) . 2
Ge6' Sb4 Ge7 Ge8 36.0(8) 2 2
Ge7' Sb4 Ge7 Ge8 -57.1(9) . 2
Ge8 Sb4 Ge7 Ge8 84.2(7) . 2
Ge8' Sb4 Ge7 Ge6 115.8(3) . .
Ge6 Sb4 Ge7 Ge6 57.5(4) 2 .
Ge6' Sb4 Ge7 Ge6 -2.3(5) . .
Ge6' Sb4 Ge7 Ge6 62.3(4) 2 .
Ge7' Sb4 Ge7 Ge6 -30.8(12) . .
Ge8 Sb4 Ge7 Ge6 110.5(3) . .
Ge4 Ge6 Ge7 Ge1 -7.9(5) 2 .
Sb4 Ge6 Ge7 Ge1 -7.9(5) 2 .
Sb4 Ge6 Ge7 Ge1 94.6(5) . .
Ge8 Ge6 Ge7 Ge1 -56.2(5) 2 .
Ge6 Ge6 Ge7 Ge1 47.5(5) 2 .
Ge4 Ge6 Ge7 Sb4 -102.5(4) 2 .
Sb4 Ge6 Ge7 Sb4 -102.5(4) 2 .
Ge8 Ge6 Ge7 Sb4 -150.8(9) 2 .
Ge6 Ge6 Ge7 Sb4 -47.1(3) 2 .
Ge4 Ge6 Ge7 Ge1 -0.1(4) 2 2
Sb4 Ge6 Ge7 Ge1 -0.1(4) 2 2
Sb4 Ge6 Ge7 Ge1 102.4(4) . 2
Ge8 Ge6 Ge7 Ge1 -48.4(5) 2 2
Ge6 Ge6 Ge7 Ge1 55.2(4) 2 2
Ge4 Ge6 Ge7 Ge8 48.3(7) 2 2
Sb4 Ge6 Ge7 Ge8 48.3(7) 2 2
Sb4 Ge6 Ge7 Ge8 150.8(9) . 2
Ge6 Ge6 Ge7 Ge8 103.7(8) 2 2
Ge1 Ge1 Ge8 Ge7 -8.6(5) 2 2
C1 Ge1 Ge8 Ge7 -93.5(17) 2 2
C1 Ge1 Ge8 Ge7 -95(2) . 2
Ge7 Ge1 Ge8 Ge7 122.0(3) . 2
Ge8' Ge1 Ge8 Ge7 136.0(9) . 2
Ge7' Ge1 Ge8 Ge7 111.4(3) . 2
Ge8' Ge1 Ge8 Ge7 43.11(19) 2 2
Ge8 Ge1 Ge8 Ge7 56.4(2) 2 2
Ge7' Ge1 Ge8 Ge7 0.1(3) 2 2
Ge1 Ge1 Ge8 Ge6 -63.0(7) 2 2
C1 Ge1 Ge8 Ge6 -147.9(18) 2 2
C1 Ge1 Ge8 Ge6 -150(2) . 2
Ge7 Ge1 Ge8 Ge6 67.5(4) . 2
Ge8' Ge1 Ge8 Ge6 81.5(9) . 2
Ge7' Ge1 Ge8 Ge6 57.0(3) . 2
Ge8' Ge1 Ge8 Ge6 -11.4(4) 2 2
Ge7 Ge1 Ge8 Ge6 -54.5(4) 2 2
Ge8 Ge1 Ge8 Ge6 1.9(4) 2 2
Ge7' Ge1 Ge8 Ge6 -54.4(4) 2 2
C1 Ge1 Ge8 Ge1 -84.9(18) 2 2
C1 Ge1 Ge8 Ge1 -87(2) . 2
Ge7 Ge1 Ge8 Ge1 130.6(6) . 2
Ge8' Ge1 Ge8 Ge1 144.6(10) . 2
Ge7' Ge1 Ge8 Ge1 120.0(7) . 2
Ge8' Ge1 Ge8 Ge1 51.7(5) 2 2
Ge7 Ge1 Ge8 Ge1 8.6(5) 2 2
Ge8 Ge1 Ge8 Ge1 65.0(4) 2 2
Ge7' Ge1 Ge8 Ge1 8.7(5) 2 2
Ge1 Ge1 Ge8 Sb4 -117.2(5) 2 .
C1 Ge1 Ge8 Sb4 157.9(17) 2 .
C1 Ge1 Ge8 Sb4 156(2) . .
Ge7 Ge1 Ge8 Sb4 13.37(18) . .
Ge8' Ge1 Ge8 Sb4 27.3(8) . .
Ge7' Ge1 Ge8 Sb4 2.8(3) . .
Ge8' Ge1 Ge8 Sb4 -65.5(2) 2 .
Ge7 Ge1 Ge8 Sb4 -108.65(19) 2 .
Ge8 Ge1 Ge8 Sb4 -52.23(13) 2 .
Ge7' Ge1 Ge8 Sb4 -108.5(2) 2 .
Ge8' Sb4 Ge8 Ge1 -40.8(12) . .
Ge7 Sb4 Ge8 Ge1 -11.11(15) . .
Ge6 Sb4 Ge8 Ge1 103.5(2) 2 .
Ge6 Sb4 Ge8 Ge1 51.2(4) . .
Ge6' Sb4 Ge8 Ge1 46.0(5) . .
Ge6' Sb4 Ge8 Ge1 104.7(3) 2 .
Ge7' Sb4 Ge8 Ge1 -2.5(3) . .
Ge8' Sb4 Ge8 Ge7 -97.4(15) . 2
Ge7 Sb4 Ge8 Ge7 -67.8(5) . 2
Ge6 Sb4 Ge8 Ge7 46.9(5) 2 2
Ge6 Sb4 Ge8 Ge7 -5.5(8) . 2
Ge6' Sb4 Ge8 Ge7 -10.7(9) . 2
Ge6' Sb4 Ge8 Ge7 48.1(6) 2 2
Ge7' Sb4 Ge8 Ge7 -59.1(3) . 2
Ge8' Sb4 Ge8 Ge6 -144.3(13) . 2
Ge7 Sb4 Ge8 Ge6 -114.6(2) . 2
Ge6 Sb4 Ge8 Ge6 -52.4(5) . 2
Ge6' Sb4 Ge8 Ge6 -57.6(5) . 2
Ge6' Sb4 Ge8 Ge6 1.2(5) 2 2
Ge7' Sb4 Ge8 Ge6 -106.0(3) . 2
Ge8' Sb4 Ge8 Ge1 -53.8(12) . 2
Ge7 Sb4 Ge8 Ge1 -24.11(16) . 2
Ge6 Sb4 Ge8 Ge1 90.5(2) 2 2
Ge6 Sb4 Ge8 Ge1 38.2(5) . 2
Ge6' Sb4 Ge8 Ge1 33.0(6) . 2
Ge6' Sb4 Ge8 Ge1 91.7(3) 2 2
Ge7' Sb4 Ge8 Ge1 -15.5(2) . 2
Ge8' Sb4 Ge6' Ge7' -66.8(3) . .
Ge7 Sb4 Ge6' Ge7' -8.6(3) . .
Ge6 Sb4 Ge6' Ge7' -126.4(4) 2 .
Ge6 Sb4 Ge6' Ge7' -164(4) . .
Ge6' Sb4 Ge6' Ge7' -122.6(3) 2 .
Ge8 Sb4 Ge6' Ge7' -76.9(3) . .
Ge8' Sb4 Ge6' Ge8' -12.4(10) . 2
Ge7 Sb4 Ge6' Ge8' 45.8(9) . 2
Ge6 Sb4 Ge6' Ge8' -72.0(7) 2 2
Ge6 Sb4 Ge6' Ge8' -109(4) . 2
Ge6' Sb4 Ge6' Ge8' -68.3(9) 2 2
Ge7' Sb4 Ge6' Ge8' 54.3(8) . 2
Ge8 Sb4 Ge6' Ge8' -22.6(10) . 2
Ge8' Sb4 Ge6' Sb4 41.5(7) . 2
Ge7 Sb4 Ge6' Sb4 99.7(6) . 2
Ge6 Sb4 Ge6' Sb4 -18.1(3) 2 2
Ge6 Sb4 Ge6' Sb4 -55(4) . 2
Ge6' Sb4 Ge6' Sb4 -14.3(7) 2 2
Ge7' Sb4 Ge6' Sb4 108.3(6) . 2
Ge8 Sb4 Ge6' Sb4 31.3(7) . 2
Ge8' Sb4 Ge6' Ge4 41.5(7) . 2
Ge7 Sb4 Ge6' Ge4 99.7(6) . 2
Ge6 Sb4 Ge6' Ge4 -18.1(3) 2 2
Ge6 Sb4 Ge6' Ge4 -55(4) . 2
Ge6' Sb4 Ge6' Ge4 -14.3(7) 2 2
Ge7' Sb4 Ge6' Ge4 108.3(6) . 2
Ge8 Sb4 Ge6' Ge4 31.3(7) . 2
Ge8' Ge6' Ge7' Ge1 -44.4(4) 2 .
Sb4 Ge6' Ge7' Ge1 77.3(5) . .
Sb4 Ge6' Ge7' Ge1 -18.3(7) 2 .
Ge4 Ge6' Ge7' Ge1 -18.3(7) 2 .
Sb4 Ge6' Ge7' Ge8' 121.6(7) . 2
Sb4 Ge6' Ge7' Ge8' 26.1(6) 2 2
Ge4 Ge6' Ge7' Ge8' 26.1(6) 2 2
Ge8' Ge6' Ge7' Sb4 -121.6(7) 2 .
Sb4 Ge6' Ge7' Sb4 -95.5(5) 2 .
Ge4 Ge6' Ge7' Sb4 -95.5(5) 2 .
Ge8' Ge6' Ge7' Ge1 -34.8(3) 2 2
Sb4 Ge6' Ge7' Ge1 86.8(5) . 2
Sb4 Ge6' Ge7' Ge1 -8.7(6) 2 2
Ge4 Ge6' Ge7' Ge1 -8.7(6) 2 2
Ge1 Ge1 Ge7' Ge6' 47.6(8) 2 .
C1 Ge1 Ge7' Ge6' 153.4(18) 2 .
C1 Ge1 Ge7' Ge6' 136.9(15) . .
Ge7 Ge1 Ge7' Ge6' -120.1(15) . .
Ge8' Ge1 Ge7' Ge6' -70.9(4) . .
Ge8 Ge1 Ge7' Ge6' -64.6(5) . .
Ge8' Ge1 Ge7' Ge6' 46.6(4) 2 .
Ge7 Ge1 Ge7' Ge6' 3.0(5) 2 .
Ge8 Ge1 Ge7' Ge6' 57.0(4) 2 .
Ge7' Ge1 Ge7' Ge6' -10.8(4) 2 .
Ge1 Ge1 Ge7' Ge8' 1.0(7) 2 2
C1 Ge1 Ge7' Ge8' 106.8(18) 2 2
C1 Ge1 Ge7' Ge8' 90.4(14) . 2
Ge7 Ge1 Ge7' Ge8' -166.6(14) . 2
Ge8' Ge1 Ge7' Ge8' -117.5(3) . 2
Ge8 Ge1 Ge7' Ge8' -111.2(3) . 2
Ge7 Ge1 Ge7' Ge8' -43.5(3) 2 2
Ge8 Ge1 Ge7' Ge8' 10.5(2) 2 2
Ge7' Ge1 Ge7' Ge8' -57.4(2) 2 2
Ge1 Ge1 Ge7' Sb4 109.4(7) 2 .
C1 Ge1 Ge7' Sb4 -144.8(18) 2 .
C1 Ge1 Ge7' Sb4 -161.3(14) . .
Ge7 Ge1 Ge7' Sb4 -58.3(12) . .
Ge8' Ge1 Ge7' Sb4 -9.2(3) . .
Ge8 Ge1 Ge7' Sb4 -2.9(3) . .
Ge8' Ge1 Ge7' Sb4 108.3(2) 2 .
Ge7 Ge1 Ge7' Sb4 64.8(3) 2 .
Ge8 Ge1 Ge7' Sb4 118.8(3) 2 .
Ge7' Ge1 Ge7' Sb4 50.93(15) 2 .
C1 Ge1 Ge7' Ge1 106(2) 2 2
C1 Ge1 Ge7' Ge1 89.3(16) . 2
Ge7 Ge1 Ge7' Ge1 -167.7(16) . 2
Ge8' Ge1 Ge7' Ge1 -118.5(7) . 2
Ge8 Ge1 Ge7' Ge1 -112.2(7) . 2
Ge8' Ge1 Ge7' Ge1 -1.0(7) 2 2
Ge7 Ge1 Ge7' Ge1 -44.6(6) 2 2
Ge8 Ge1 Ge7' Ge1 9.4(7) 2 2
Ge7' Ge1 Ge7' Ge1 -58.4(6) 2 2
Ge8' Sb4 Ge7' Ge6' 115.2(4) . .
Ge7 Sb4 Ge7' Ge6' 146.7(13) . .
Ge6 Sb4 Ge7' Ge6' 51.6(4) 2 .
Ge6 Sb4 Ge7' Ge6' 1.7(5) . .
Ge6' Sb4 Ge7' Ge6' 56.6(5) 2 .
Ge8 Sb4 Ge7' Ge6' 109.0(3) . .
Ge8' Sb4 Ge7' Ge1 8.6(2) . .
Ge7 Sb4 Ge7' Ge1 40.1(10) . .
Ge6 Sb4 Ge7' Ge1 -54.9(4) 2 .
Ge6 Sb4 Ge7' Ge1 -104.8(4) . .
Ge6' Sb4 Ge7' Ge1 -106.6(4) . .
Ge6' Sb4 Ge7' Ge1 -50.0(5) 2 .
Ge8 Sb4 Ge7' Ge1 2.4(3) . .
Ge8' Sb4 Ge7' Ge8' 64.6(4) . 2
Ge7 Sb4 Ge7' Ge8' 96.1(10) . 2
Ge6 Sb4 Ge7' Ge8' 1.1(7) 2 2
Ge6 Sb4 Ge7' Ge8' -48.8(6) . 2
Ge6' Sb4 Ge7' Ge8' -50.6(6) . 2
Ge6' Sb4 Ge7' Ge8' 6.0(6) 2 2
Ge8 Sb4 Ge7' Ge8' 58.4(5) . 2
Ge8' Sb4 Ge7' Ge1 20.8(2) . 2
Ge7 Sb4 Ge7' Ge1 52.3(10) . 2
Ge6 Sb4 Ge7' Ge1 -42.7(5) 2 2
Ge6 Sb4 Ge7' Ge1 -92.6(4) . 2
Ge6' Sb4 Ge7' Ge1 -94.4(4) . 2
Ge6' Sb4 Ge7' Ge1 -37.8(5) 2 2
Ge8 Sb4 Ge7' Ge1 14.6(3) . 2
Ge1 Ge1 Ge8' Sb4 -106.5(8) 2 .
C1 Ge1 Ge8' Sb4 160.2(19) 2 .
C1 Ge1 Ge8' Sb4 149(3) . .
Ge7 Ge1 Ge8' Sb4 20.7(2) . .
Ge8 Ge1 Ge8' Sb4 -145.2(10) . .
Ge7' Ge1 Ge8' Sb4 11.0(3) . .
Ge8' Ge1 Ge8' Sb4 -51.0(2) 2 .
Ge7 Ge1 Ge8' Sb4 -105.0(2) 2 .
Ge8 Ge1 Ge8' Sb4 -35.6(3) 2 .
Ge7' Ge1 Ge8' Sb4 -107.6(3) 2 .
C1 Ge1 Ge8' Ge1 -93(2) 2 2
C1 Ge1 Ge8' Ge1 -104(3) . 2
Ge7 Ge1 Ge8' Ge1 127.2(8) . 2
Ge8 Ge1 Ge8' Ge1 -38.7(12) . 2
Ge7' Ge1 Ge8' Ge1 117.5(9) . 2
Ge8' Ge1 Ge8' Ge1 55.5(6) 2 2
Ge7 Ge1 Ge8' Ge1 1.5(7) 2 2
Ge8 Ge1 Ge8' Ge1 70.9(7) 2 2
Ge7' Ge1 Ge8' Ge1 -1.1(8) 2 2
Ge1 Ge1 Ge8' Ge6' -38.7(11) 2 2
C1 Ge1 Ge8' Ge6' -132(2) 2 2
C1 Ge1 Ge8' Ge6' -143(3) . 2
Ge7 Ge1 Ge8' Ge6' 88.5(6) . 2
Ge8 Ge1 Ge8' Ge6' -77.4(10) . 2
Ge7' Ge1 Ge8' Ge6' 78.8(5) . 2
Ge8' Ge1 Ge8' Ge6' 16.8(6) 2 2
Ge7 Ge1 Ge8' Ge6' -37.2(6) 2 2
Ge8 Ge1 Ge8' Ge6' 32.2(6) 2 2
Ge7' Ge1 Ge8' Ge6' -39.8(6) 2 2
Ge1 Ge1 Ge8' Ge7' 1.1(8) 2 2
C1 Ge1 Ge8' Ge7' -92(2) 2 2
C1 Ge1 Ge8' Ge7' -103(3) . 2
Ge7 Ge1 Ge8' Ge7' 128.32(19) . 2
Ge8 Ge1 Ge8' Ge7' -37.7(8) . 2
Ge7' Ge1 Ge8' Ge7' 118.6(3) . 2
Ge8' Ge1 Ge8' Ge7' 56.6(2) 2 2
Ge7 Ge1 Ge8' Ge7' 2.5(3) 2 2
Ge8 Ge1 Ge8' Ge7' 72.0(2) 2 2
Ge7 Sb4 Ge8' Ge1 -17.9(2) . .
Ge6 Sb4 Ge8' Ge1 98.2(3) 2 .
Ge6 Sb4 Ge8' Ge1 40.5(5) . .
Ge6' Sb4 Ge8' Ge1 35.3(6) . .
Ge6' Sb4 Ge8' Ge1 99.9(4) 2 .
Ge7' Sb4 Ge8' Ge1 -10.2(2) . .
Ge8 Sb4 Ge8' Ge1 131.0(14) . .
Ge7 Sb4 Ge8' Ge1 -32.3(2) . 2
Ge6 Sb4 Ge8' Ge1 83.8(3) 2 2
Ge6 Sb4 Ge8' Ge1 26.1(6) . 2
Ge6' Sb4 Ge8' Ge1 20.9(6) . 2
Ge6' Sb4 Ge8' Ge1 85.4(4) 2 2
Ge7' Sb4 Ge8' Ge1 -24.6(2) . 2
Ge8 Sb4 Ge8' Ge1 116.5(13) . 2
Ge7 Sb4 Ge8' Ge6' -117.7(3) . 2
Ge6 Sb4 Ge8' Ge6' -1.7(5) 2 2
Ge6 Sb4 Ge8' Ge6' -59.3(4) . 2
Ge6' Sb4 Ge8' Ge6' -64.5(6) . 2
Ge7' Sb4 Ge8' Ge6' -110.0(4) . 2
Ge8 Sb4 Ge8' Ge6' 31.1(12) . 2
Ge7 Sb4 Ge8' Ge7' -92.3(6) . 2
Ge6 Sb4 Ge8' Ge7' 23.8(7) 2 2
Ge6 Sb4 Ge8' Ge7' -33.9(9) . 2
Ge6' Sb4 Ge8' Ge7' -39.1(10) . 2
Ge6' Sb4 Ge8' Ge7' 25.4(7) 2 2
Ge7' Sb4 Ge8' Ge7' -84.6(4) . 2
Ge8 Sb4 Ge8' Ge7' 56.5(14) . 2
O1 K1 N1 C15 -138.8(8) . .
O3 K1 N1 C15 102.0(8) . .
O6 K1 N1 C15 -36.1(10) . .
O5 K1 N1 C15 -20.2(7) . .
O4 K1 N1 C15 77.1(8) . .
O2 K1 N1 C15 -164.1(7) . .
O6' K1 N1 C15 -50.9(9) . .
N2 K1 N1 C15 -93(28) . .
C12' K1 N1 C15 95.8(9) . .
C6 K1 N1 C15 -144.6(8) . .
C18 K1 N1 C15 -26.8(8) . .
O1 K1 N1 C3 -16.1(7) . .
O3 K1 N1 C3 -135.2(8) . .
O6 K1 N1 C3 86.7(9) . .
O5 K1 N1 C3 102.6(7) . .
O4 K1 N1 C3 -160.1(7) . .
O2 K1 N1 C3 -41.4(8) . .
O6' K1 N1 C3 71.9(9) . .
N2 K1 N1 C3 30(28) . .
C12' K1 N1 C3 -141.4(8) . .
C6 K1 N1 C3 -21.9(8) . .
C18 K1 N1 C3 96.0(7) . .
O1 K1 N1 C9 103.3(7) . .
O3 K1 N1 C9 -15.8(7) . .
O6 K1 N1 C9 -153.9(8) . .
O5 K1 N1 C9 -138.0(8) . .
O4 K1 N1 C9 -40.7(8) . .
O2 K1 N1 C9 78.0(8) . .
O6' K1 N1 C9 -168.7(8) . .
N2 K1 N1 C9 149(27) . .
C12' K1 N1 C9 -22.0(9) . .
C6 K1 N1 C9 97.5(7) . .
C18 K1 N1 C9 -144.6(7) . .
O1 K1 N2 C8' -39.7(17) . .
O3 K1 N2 C8' 79.6(17) . .
O6 K1 N2 C8' -142.5(18) . .
O5 K1 N2 C8' -157.8(17) . .
O4 K1 N2 C8' 104.5(17) . .
O2 K1 N2 C8' -13.9(17) . .
O6' K1 N2 C8' -127.6(18) . .
N1 K1 N2 C8' -85(28) . .
C12' K1 N2 C8' 85.9(18) . .
C6 K1 N2 C8' -33.6(17) . .
C18 K1 N2 C8' -151.7(17) . .
O1 K1 N2 C14 -145.8(9) . .
O3 K1 N2 C14 -26.5(10) . .
O6 K1 N2 C14 111.5(11) . .
O5 K1 N2 C14 96.1(10) . .
O4 K1 N2 C14 -1.6(10) . .
O2 K1 N2 C14 -119.9(10) . .
O6' K1 N2 C14 126.3(11) . .
N1 K1 N2 C14 169(100) . .
C12' K1 N2 C14 -20.2(10) . .
C6 K1 N2 C14 -139.6(10) . .
C18 K1 N2 C14 102.3(10) . .
O1 K1 N2 C20 94.0(9) . .
O3 K1 N2 C20 -146.6(9) . .
O6 K1 N2 C20 -8.7(10) . .
O5 K1 N2 C20 -24.1(10) . .
O4 K1 N2 C20 -121.7(10) . .
O2 K1 N2 C20 119.9(9) . .
O6' K1 N2 C20 6.2(10) . .
N1 K1 N2 C20 48(28) . .
C12' K1 N2 C20 -140.4(10) . .
C6 K1 N2 C20 100.2(9) . .
C18 K1 N2 C20 -17.9(9) . .
O1 K1 N2 C8 -7.4(13) . .
O3 K1 N2 C8 111.9(12) . .
O6 K1 N2 C8 -110.2(13) . .
O5 K1 N2 C8 -125.5(12) . .
O4 K1 N2 C8 136.8(13) . .
O2 K1 N2 C8 18.4(12) . .
O6' K1 N2 C8 -95.3(13) . .
N1 K1 N2 C8 -53(28) . .
C12' K1 N2 C8 118.2(13) . .
C6 K1 N2 C8 -1.3(12) . .
C18 K1 N2 C8 -119.4(12) . .
O3 K1 O1 C4 36.7(9) . .
O6 K1 O1 C4 -124.4(10) . .
O5 K1 O1 C4 -65.4(9) . .
O4 K1 O1 C4 84.0(10) . .
O2 K1 O1 C4 140.3(10) . .
O6' K1 O1 C4 -128.0(10) . .
N1 K1 O1 C4 -14.4(9) . .
N2 K1 O1 C4 166.1(9) . .
C12' K1 O1 C4 80.0(11) . .
C6 K1 O1 C4 157.3(11) . .
C18 K1 O1 C4 -105.4(10) . .
O3 K1 O1 C5 -102.0(9) . .
O6 K1 O1 C5 96.8(9) . .
O5 K1 O1 C5 155.9(8) . .
O4 K1 O1 C5 -54.7(11) . .
O2 K1 O1 C5 1.5(8) . .
O6' K1 O1 C5 93.3(10) . .
N1 K1 O1 C5 -153.2(9) . .
N2 K1 O1 C5 27.3(9) . .
C12' K1 O1 C5 -58.8(11) . .
C6 K1 O1 C5 18.6(8) . .
C18 K1 O1 C5 115.9(9) . .
O1 K1 O2 C6 30.6(7) . .
O3 K1 O2 C6 121.9(8) . .
O6 K1 O2 C6 -78.1(9) . .
O5 K1 O2 C6 -24.4(10) . .
O4 K1 O2 C6 -175.4(8) . .
O6' K1 O2 C6 -67.7(9) . .
N1 K1 O2 C6 55.7(8) . .
N2 K1 O2 C6 -123.6(8) . .
C12' K1 O2 C6 169.1(9) . .
C18 K1 O2 C6 -73.1(8) . .
O1 K1 O2 C7' 168.5(14) . .
O3 K1 O2 C7' -100.2(14) . .
O6 K1 O2 C7' 59.8(14) . .
O5 K1 O2 C7' 113.4(14) . .
O4 K1 O2 C7' -37.5(14) . .
O6' K1 O2 C7' 70.2(14) . .
N1 K1 O2 C7' -166.4(13) . .
N2 K1 O2 C7' 14.3(13) . .
C12' K1 O2 C7' -53.0(14) . .
C6 K1 O2 C7' 137.9(17) . .
C18 K1 O2 C7' 64.8(14) . .
O1 K1 O2 C7 132.7(15) . .
O3 K1 O2 C7 -136.0(15) . .
O6 K1 O2 C7 24.1(15) . .
O5 K1 O2 C7 77.7(15) . .
O4 K1 O2 C7 -73.3(15) . .
O6' K1 O2 C7 34.4(15) . .
N1 K1 O2 C7 157.8(14) . .
N2 K1 O2 C7 -21.5(14) . .
C12' K1 O2 C7 -88.8(15) . .
C6 K1 O2 C7 102.1(17) . .
C18 K1 O2 C7 29.0(15) . .
O1 K1 O3 C10 -66.1(9) . .
O6 K1 O3 C10 84.1(11) . .
O5 K1 O3 C10 33.6(9) . .
O4 K1 O3 C10 139.7(9) . .
O2 K1 O3 C10 -129.2(8) . .
O6' K1 O3 C10 74.6(14) . .
N1 K1 O3 C10 -15.5(8) . .
N2 K1 O3 C10 164.7(8) . .
C12' K1 O3 C10 157.0(11) . .
C6 K1 O3 C10 -107.3(9) . .
C18 K1 O3 C10 67.4(10) . .
O1 K1 O3 C11 152.8(11) . .
O6 K1 O3 C11 -57.0(14) . .
O5 K1 O3 C11 -107.5(11) . .
O4 K1 O3 C11 -1.4(10) . .
O2 K1 O3 C11 89.7(11) . .
O6' K1 O3 C11 -66.5(16) . .
N1 K1 O3 C11 -156.6(11) . .
N2 K1 O3 C11 23.6(11) . .
C12' K1 O3 C11 15.9(12) . .
C6 K1 O3 C11 111.6(11) . .
C18 K1 O3 C11 -73.7(12) . .
O1 K1 O4 C12' -9.9(18) . .
O3 K1 O4 C12' 45.9(16) . .
O6 K1 O4 C12' -163.8(17) . .
O5 K1 O4 C12' 137.9(16) . .
O2 K1 O4 C12' -57.7(16) . .
O6' K1 O4 C12' -156.9(17) . .
N1 K1 O4 C12' 70.9(16) . .
N2 K1 O4 C12' -109.3(17) . .
C6 K1 O4 C12' -59.8(17) . .
C18 K1 O4 C12' 178.7(16) . .
O1 K1 O4 C13' 74.3(17) . .
O3 K1 O4 C13' 130.0(16) . .
O6 K1 O4 C13' -79.7(16) . .
O5 K1 O4 C13' -138.0(15) . .
O2 K1 O4 C13' 26.4(16) . .
O6' K1 O4 C13' -72.8(16) . .
N1 K1 O4 C13' 155.0(15) . .
N2 K1 O4 C13' -25.1(15) . .
C12' K1 O4 C13' 84(2) . .
C6 K1 O4 C13' 24.3(16) . .
C18 K1 O4 C13' -97.2(16) . .
O1 K1 O4 C13 120.8(11) . .
O3 K1 O4 C13 176.6(11) . .
O6 K1 O4 C13 -33.1(11) . .
O5 K1 O4 C13 -91.5(10) . .
O2 K1 O4 C13 72.9(10) . .
O6' K1 O4 C13 -26.3(11) . .
N1 K1 O4 C13 -158.5(10) . .
N2 K1 O4 C13 21.4(10) . .
C12' K1 O4 C13 131(2) . .
C6 K1 O4 C13 70.8(11) . .
C18 K1 O4 C13 -50.7(11) . .
O1 K1 O4 C12 -32.0(13) . .
O3 K1 O4 C12 23.7(11) . .
O6 K1 O4 C12 174.0(12) . .
O5 K1 O4 C12 115.7(12) . .
O2 K1 O4 C12 -79.9(11) . .
O6' K1 O4 C12 -179.1(12) . .
N1 K1 O4 C12 48.7(12) . .
N2 K1 O4 C12 -131.4(12) . .
C12' K1 O4 C12 -22.2(17) . .
C6 K1 O4 C12 -82.0(12) . .
C18 K1 O4 C12 156.5(12) . .
O1 K1 O5 C17 -100.3(10) . .
O3 K1 O5 C17 159.4(10) . .
O6 K1 O5 C17 12.2(11) . .
O4 K1 O5 C17 96.0(11) . .
O2 K1 O5 C17 -53.4(12) . .
O6' K1 O5 C17 -2.8(11) . .
N1 K1 O5 C17 -151.2(11) . .
N2 K1 O5 C17 28.1(11) . .
C12' K1 O5 C17 110.5(12) . .
C6 K1 O5 C17 -65.1(11) . .
C18 K1 O5 C17 19.1(10) . .
O1 K1 O5 C16 40.6(9) . .
O3 K1 O5 C16 -59.7(9) . .
O6 K1 O5 C16 153.1(11) . .
O4 K1 O5 C16 -123.1(9) . .
O2 K1 O5 C16 87.4(10) . .
O6' K1 O5 C16 138.1(10) . .
N1 K1 O5 C16 -10.3(8) . .
N2 K1 O5 C16 169.0(9) . .
C12' K1 O5 C16 -108.6(10) . .
C6 K1 O5 C16 75.8(10) . .
C18 K1 O5 C16 160.0(11) . .
C15 N1 C3 C4 164.0(11) . .
C9 N1 C3 C4 -74.4(14) . .
K1 N1 C3 C4 43.7(12) . .
C5 O1 C4 C3 -177.5(10) . .
K1 O1 C4 C3 41.4(14) . .
N1 C3 C4 O1 -57.5(15) . .
C4 O1 C5 C6 -176.2(11) . .
K1 O1 C5 C6 -32.7(13) . .
C7' O2 C6 C5 160.5(15) . .
C7 O2 C6 C5 -177.7(15) . .
K1 O2 C6 C5 -64.1(11) . .
C7' O2 C6 K1 -135.4(16) . .
C7 O2 C6 K1 -113.5(14) . .
O1 C5 C6 O2 68.0(14) . .
O1 C5 C6 K1 22.5(9) . .
O1 K1 C6 O2 -138.8(9) . .
O3 K1 C6 O2 -66.2(8) . .
O6 K1 C6 O2 106.9(8) . .
O5 K1 C6 O2 164.3(7) . .
O4 K1 C6 O2 5.3(9) . .
O6' K1 C6 O2 113.0(9) . .
N1 K1 C6 O2 -131.4(7) . .
N2 K1 C6 O2 49.1(7) . .
C12' K1 C6 O2 -11.7(10) . .
C18 K1 C6 O2 118.2(8) . .
O1 K1 C6 C5 -16.5(7) . .
O3 K1 C6 C5 56.1(9) . .
O6 K1 C6 C5 -130.8(9) . .
O5 K1 C6 C5 -73.3(9) . .
O4 K1 C6 C5 127.7(8) . .
O2 K1 C6 C5 122.3(12) . .
O6' K1 C6 C5 -124.7(9) . .
N1 K1 C6 C5 -9.0(9) . .
N2 K1 C6 C5 171.5(9) . .
C12' K1 C6 C5 110.6(10) . .
C18 K1 C6 C5 -119.5(8) . .
C15 N1 C9 C10 -71.8(15) . .
C3 N1 C9 C10 164.5(12) . .
K1 N1 C9 C10 45.4(13) . .
C11 O3 C10 C9 -173.1(10) . .
K1 O3 C10 C9 44.8(12) . .
N1 C9 C10 O3 -62.0(15) . .
C10 O3 C11 C12 -180(2) . .
K1 O3 C11 C12 -36(2) . .
C10 O3 C11 C12' -166.7(13) . .
K1 O3 C11 C12' -23.4(16) . .
C8' N2 C14 C13 -141(3) . .
C20 N2 C14 C13 87(2) . .
C8 N2 C14 C13 -162(2) . .
K1 N2 C14 C13 -30(2) . .
C8' N2 C14 C13' -82(3) . .
C20 N2 C14 C13' 145.7(19) . .
C8 N2 C14 C13' -103(2) . .
K1 N2 C14 C13' 28(2) . .
C3 N1 C15 C16 -70.9(15) . .
C9 N1 C15 C16 166.9(12) . .
K1 N1 C15 C16 49.9(13) . .
C17 O5 C16 C15 -179.6(11) . .
K1 O5 C16 C15 38.3(13) . .
N1 C15 C16 O5 -60.7(15) . .
C16 O5 C17 C18 -178.5(12) . .
K1 O5 C17 C18 -34.7(16) . .
O5 C17 C18 O6 52(2) . .
O5 C17 C18 O6' 72.3(16) . .
O5 C17 C18 K1 24.1(11) . .
O1 K1 C18 O6 -87.5(19) . .
O3 K1 C18 O6 144.9(17) . .
O5 K1 C18 O6 -160(2) . .
O4 K1 C18 O6 87.6(18) . .
O2 K1 C18 O6 -16.2(19) . .
O6' K1 C18 O6 -28.3(18) . .
N1 K1 C18 O6 -151.4(18) . .
N2 K1 C18 O6 28.0(18) . .
C12' K1 C18 O6 88.0(19) . .
C6 K1 C18 O6 -40.3(19) . .
O1 K1 C18 C17 55.4(10) . .
O3 K1 C18 C17 -72.2(11) . .
O6 K1 C18 C17 143(2) . .
O5 K1 C18 C17 -17.2(9) . .
O4 K1 C18 C17 -129.5(10) . .
O2 K1 C18 C17 126.8(9) . .
O6' K1 C18 C17 114.6(16) . .
N1 K1 C18 C17 -8.5(10) . .
N2 K1 C18 C17 171.0(10) . .
C12' K1 C18 C17 -129.0(10) . .
C6 K1 C18 C17 102.7(10) . .
O1 K1 C18 O6' -59.2(13) . .
O3 K1 C18 O6' 173.2(11) . .
O6 K1 C18 O6' 28.3(18) . .
O5 K1 C18 O6' -131.8(13) . .
O4 K1 C18 O6' 115.9(12) . .
O2 K1 C18 O6' 12.2(13) . .
N1 K1 C18 O6' -123.1(12) . .
N2 K1 C18 O6' 56.4(12) . .
C12' K1 C18 O6' 116.4(12) . .
C6 K1 C18 O6' -11.9(13) . .
C8' N2 C20 C19' 159(2) . .
C14 N2 C20 C19' -82(2) . .
C8 N2 C20 C19' 148(2) . .
K1 N2 C20 C19' 36(2) . .
C8' N2 C20 C19 95(3) . .
C14 N2 C20 C19 -146(2) . .
C8 N2 C20 C19 85(2) . .
K1 N2 C20 C19 -28(2) . .
C17 C18 O6 C19 130(2) . .
O6' C18 O6 C19 69(4) . .
K1 C18 O6 C19 172(4) . .
C17 C18 O6 K1 -42(2) . .
O6' C18 O6 K1 -103(4) . .
O1 K1 O6 C18 100.4(18) . .
O3 K1 O6 C18 -47(2) . .
O5 K1 O6 C18 15.4(16) . .
O4 K1 O6 C18 -94.1(18) . .
O2 K1 O6 C18 165.8(17) . .
O6' K1 O6 C18 116(4) . .
N1 K1 O6 C18 32(2) . .
N2 K1 O6 C18 -149(2) . .
C12' K1 O6 C18 -99.5(18) . .
C6 K1 O6 C18 142.9(18) . .
O1 K1 O6 C19 -73.2(15) . .
O3 K1 O6 C19 139.0(13) . .
O5 K1 O6 C19 -158.2(17) . .
O4 K1 O6 C19 92.3(15) . .
O2 K1 O6 C19 -7.8(16) . .
O6' K1 O6 C19 -58(3) . .
N1 K1 O6 C19 -141.7(14) . .
N2 K1 O6 C19 37.7(14) . .
C12' K1 O6 C19 86.9(16) . .
C6 K1 O6 C19 -30.7(16) . .
C18 K1 O6 C19 -174(3) . .
C6 O2 C7 C8 138(4) . .
C7' O2 C7 C8 -78(4) . .
K1 O2 C7 C8 30(4) . .
O2 C7 C8 N2 -11(5) . .
C8' N2 C8 C7 74(4) . .
C14 N2 C8 C7 117(3) . .
C20 N2 C8 C7 -124(3) . .
K1 N2 C8 C7 -14(3) . .
O3 C11 C12 O4 64(2) . .
C12' C11 C12 O4 15(5) . .
C12' O4 C12 C11 -161(6) . .
C13' O4 C12 C11 179(2) . .
C13 O4 C12 C11 161.8(19) . .
K1 O4 C12 C11 -58(2) . .
N2 C14 C13 O4 57(3) . .
C13' C14 C13 O4 -51.6(19) . .
C12' O4 C13 C14 76(3) . .
C13' O4 C13 C14 65(2) . .
C12 O4 C13 C14 91(3) . .
K1 O4 C13 C14 -48(2) . .
C19' C20 C19 O6 -41.5(19) . .
N2 C20 C19 O6 61(2) . .
C18 O6 C19 C20 125(3) . .
K1 O6 C19 C20 -62.3(18) . .
O6 C18 O6' C19' -41(3) . .
C17 C18 O6' C19' -168.1(15) . .
K1 C18 O6' C19' -99.0(13) . .
O6 C18 O6' K1 58(3) . .
C17 C18 O6' K1 -69.1(13) . .
O1 K1 O6' C18 127.9(11) . .
O3 K1 O6' C18 -13(2) . .
O6 K1 O6' C18 -38(3) . .
O5 K1 O6' C18 34.4(10) . .
O4 K1 O6' C18 -68.9(12) . .
O2 K1 O6' C18 -169.6(11) . .
N1 K1 O6' C18 65.0(12) . .
N2 K1 O6' C18 -115.5(12) . .
C12' K1 O6' C18 -77.4(13) . .
C6 K1 O6' C18 169.0(12) . .
O1 K1 O6' C19' -148.9(12) . .
O3 K1 O6' C19' 70.5(18) . .
O6 K1 O6' C19' 45(3) . .
O5 K1 O6' C19' 117.6(13) . .
O4 K1 O6' C19' 14.3(13) . .
O2 K1 O6' C19' -86.4(13) . .
N1 K1 O6' C19' 148.2(12) . .
N2 K1 O6' C19' -32.3(12) . .
C12' K1 O6' C19' 5.8(15) . .
C6 K1 O6' C19' -107.8(13) . .
C18 K1 O6' C19' 83.2(17) . .
C6 O2 C7' C8' 117(3) . .
C7 O2 C7' C8' 75(4) . .
K1 O2 C7' C8' -13(3) . .
O2 C7' C8' N2 -5(6) . .
C14 N2 C8' C7' 130(4) . .
C20 N2 C8' C7' -106(4) . .
C8 N2 C8' C7' -85(5) . .
K1 N2 C8' C7' 18(5) . .
C13 O4 C12' C13' -7.4(19) . .
C12 O4 C12' C13' -159(5) . .
K1 O4 C12' C13' 117.4(13) . .
C13' O4 C12' C11 171.0(19) . .
C13 O4 C12' C11 163.6(12) . .
C12 O4 C12' C11 12(4) . .
K1 O4 C12' C11 -71.6(15) . .
C13' O4 C12' K1 -117.4(13) . .
C13 O4 C12' K1 -124.8(17) . .
C12 O4 C12' K1 83(5) . .
C12 C11 C12' O4 -157(7) . .
O3 C11 C12' O4 67.3(19) . .
C12 C11 C12' C13' -129(11) . .
O3 C11 C12' C13' 96(7) . .
C12 C11 C12' K1 153(6) . .
O3 C11 C12' K1 17.2(11) . .
O1 K1 C12' O4 173.3(12) . .
O3 K1 C12' O4 -124.2(18) . .
O6 K1 C12' O4 17.5(18) . .
O5 K1 C12' O4 -48.5(18) . .
O2 K1 C12' O4 123.2(16) . .
O6' K1 C12' O4 26.7(19) . .
N1 K1 C12' O4 -117.1(15) . .
N2 K1 C12' O4 63.0(15) . .
C6 K1 C12' O4 127.8(15) . .
C18 K1 C12' O4 -1.4(18) . .
O1 K1 C12' C13' 122.3(13) . .
O3 K1 C12' C13' -175.2(17) . .
O6 K1 C12' C13' -33.5(16) . .
O5 K1 C12' C13' -99.4(14) . .
O4 K1 C12' C13' -50.9(17) . .
O2 K1 C12' C13' 72.3(14) . .
O6' K1 C12' C13' -24.3(16) . .
N1 K1 C12' C13' -168.0(13) . .
N2 K1 C12' C13' 12.1(13) . .
C6 K1 C12' C13' 76.9(14) . .
C18 K1 C12' C13' -52.4(15) . .
O1 K1 C12' C11 -74.0(11) . .
O3 K1 C12' C11 -11.5(7) . .
O6 K1 C12' C11 130.2(10) . .
O5 K1 C12' C11 64.3(11) . .
O4 K1 C12' C11 113(2) . .
O2 K1 C12' C11 -124.0(10) . .
O6' K1 C12' C11 139.4(10) . .
N1 K1 C12' C11 -4.3(11) . .
N2 K1 C12' C11 175.8(11) . .
C6 K1 C12' C11 -119.5(9) . .
C18 K1 C12' C11 111.3(10) . .
C12' O4 C13' C14 147(2) . .
C13 O4 C13' C14 -42.4(16) . .
C12 O4 C13' C14 154.6(17) . .
K1 O4 C13' C14 44(2) . .
C13 O4 C13' C12' 171(2) . .
C12 O4 C13' C12' 7.5(18) . .
K1 O4 C13' C12' -103.1(18) . .
C13 C14 C13' O4 59(2) . .
N2 C14 C13' O4 -49(3) . .
C13 C14 C13' C12' 93(4) . .
N2 C14 C13' C12' -16(4) . .
C11 C12' C13' O4 -32(7) . .
K1 C12' C13' O4 45.6(11) . .
O4 C12' C13' C14 -52(3) . .
C11 C12' C13' C14 -84(8) . .
K1 C12' C13' C14 -7(3) . .
N2 C20 C19' O6' -74(2) . .
C19 C20 C19' O6' 40.2(17) . .
C18 O6' C19' C20 167.4(19) . .
K1 O6' C19' C20 67.4(19) . .
